data_1562698
loop_
_publ_author_name
'Liu, Jin-jian'
'Liu, Zu-Liang'
'Cheng, Jian'
'Fang, Dong'

_publ_section_title
;
 Synthesis, crystal structure and catalytic effect on thermal
 decomposition of RDX and AP: An energetic coordination polymer
 [Pb2(C5H3N5O5)2(NMP)&#x00B7;NMP]
;
_journal_name_full 'Journal of Solid State Chemistry'
_journal_page_first 43
_journal_page_last 48
_journal_paper_doi 10.1016/j.jssc.2013.01.014
_journal_volume 200
_journal_year 2013
_chemical_formula_sum 'C2.5 H2.5 N2.5 O2.5'
_chemical_formula_weight 107.57
_space_group_IT_number 15
_space_group_name_Hall '-C 2yc'
_space_group_name_H-M_alt 'C 1 2/c 1'
_symmetry_cell_setting monoclinic
_symmetry_space_group_name_H-M 'C 1 2/c 1'
_atom_sites_solution_hydrogens geom
_atom_sites_solution_primary direct
_atom_sites_solution_secondary difmap
_audit_creation_method SHELXL-97
_cell_angle_alpha 90.00
_cell_angle_beta 111.61(3)
_cell_angle_gamma 90.00
_cell_formula_units_Z 8
_cell_length_a 14.740(3)
_cell_length_b 7.2920(15)
_cell_length_c 7.5740(15)
_cell_measurement_reflns_used 25
_cell_measurement_temperature 293(2)
_cell_measurement_theta_max 14
_cell_measurement_theta_min 10
_cell_volume 756.9(3)
_computing_cell_refinement 'CAD4 EXPRESS'
_computing_data_collection 'CAD4 EXPRESS(Enraf-Nonius,1994)'
_computing_data_reduction 'XCAD4(Harms & Wocadlo,1995)'
_computing_structure_refinement 'SHELXL-97 (Sheldrick, 1997)'
_computing_structure_solution 'SHELXS-97 (Sheldrick, 1990)'
_diffrn_ambient_temperature 293(2)
_diffrn_measured_fraction_theta_full 1.000
_diffrn_measured_fraction_theta_max 1.000
_diffrn_measurement_device_type 'Nonius cad4'
_diffrn_measurement_method \w/2\q
_diffrn_radiation_monochromator graphite
_diffrn_radiation_source 'fine-focus sealed tube'
_diffrn_radiation_type MoK\a
_diffrn_radiation_wavelength 0.71073
_diffrn_reflns_av_R_equivalents 0.0419
_diffrn_reflns_av_sigmaI/netI 0.0295
_diffrn_reflns_limit_h_max 18
_diffrn_reflns_limit_h_min 0
_diffrn_reflns_limit_k_max 9
_diffrn_reflns_limit_k_min -9
_diffrn_reflns_limit_l_max 8
_diffrn_reflns_limit_l_min -9
_diffrn_reflns_number 1653
_diffrn_reflns_theta_full 26.95
_diffrn_reflns_theta_max 26.95
_diffrn_reflns_theta_min 2.97
_diffrn_standards_decay_% 1
_diffrn_standards_interval_count 200
_diffrn_standards_interval_time 2h
_diffrn_standards_number 3
_exptl_absorpt_coefficient_mu 0.170
_exptl_absorpt_correction_T_max 0.9832
_exptl_absorpt_correction_T_min 0.9668
_exptl_absorpt_correction_type psi-scan
_exptl_crystal_density_diffrn 1.888
_exptl_crystal_density_method 'not measured'
_exptl_crystal_F_000 440
_exptl_crystal_size_max 0.20
_exptl_crystal_size_mid 0.20
_exptl_crystal_size_min 0.10
_refine_diff_density_max 0.254
_refine_diff_density_min -0.469
_refine_diff_density_rms 0.062
_refine_ls_extinction_method none
_refine_ls_goodness_of_fit_ref 1.007
_refine_ls_hydrogen_treatment constr
_refine_ls_matrix_type full
_refine_ls_number_parameters 70
_refine_ls_number_reflns 831
_refine_ls_number_restraints 1
_refine_ls_restrained_S_all 1.010
_refine_ls_R_factor_all 0.0638
_refine_ls_R_factor_gt 0.0493
_refine_ls_shift/su_max 0.000
_refine_ls_shift/su_mean 0.000
_refine_ls_structure_factor_coef Fsqd
_refine_ls_weighting_details 'calc w=1/[\s^2^(Fo^2^)+(0.1000P)^2^+0.4500P] where P=(Fo^2^+2Fc^2^)/3'
_refine_ls_weighting_scheme calc
_refine_ls_wR_factor_gt 0.1482
_refine_ls_wR_factor_ref 0.1625
_reflns_number_gt 658
_reflns_number_total 831
_reflns_threshold_expression >2sigma(I)
_cod_data_source_file JSSC-2013-200-43.cif
_cod_data_source_block x1
_cod_depositor_comments
;
The following automatic conversions were performed:

data item '_symmetry_cell_setting' value 'Monoclinic' was changed to
'monoclinic' in accordance with the built-in table derived from the
CIF Core dictionary named 'cif_core.dic' version 2.4.5 last updated
on 2014-11-21.

Automatic conversion script
Id: cif_fix_values 8369 2020-08-20 11:38:08Z andrius 
;
_cod_original_cell_volume 756.8(3)
_cod_original_sg_symbol_H-M C2/C
_cod_original_formula_sum 'C2.50 H2.50 N2.50 O2.50'
_cod_database_code 1562698

loop_
_symmetry_equiv_pos_as_xyz
'x, y, z'
'-x, y, -z+1/2'
'x+1/2, y+1/2, z'
'-x+1/2, y+1/2, -z+1/2'
'-x, -y, -z'
'x, -y, z-1/2'
'-x+1/2, -y+1/2, -z'
'x+1/2, -y+1/2, z-1/2'

loop_
_atom_site_label
_atom_site_type_symbol
_atom_site_fract_x
_atom_site_fract_y
_atom_site_fract_z
_atom_site_U_iso_or_equiv
_atom_site_adp_type
_atom_site_occupancy
_atom_site_symmetry_multiplicity
_atom_site_calc_flag
_atom_site_refinement_flags
_atom_site_disorder_assembly
_atom_site_disorder_group
O1 O 1.0000 0.7280(3) 0.2500 0.0577(7) Uani 1 2 d SU . .
C1 C 1.0000 0.1717(4) 0.2500 0.0299(6) Uani 1 2 d S . .
H1A H 1.0000 0.0441 0.2500 0.036 Uiso 1 2 calc SR . .
N1 N 1.0000 0.5487(3) 0.2500 0.0289(6) Uani 1 2 d SU . .
N2 N 0.85694(12) 0.1642(3) -0.0388(2) 0.0376(5) Uani 1 1 d . . .
C2 C 0.92865(12) 0.2663(3) 0.1097(2) 0.0296(5) Uani 1 1 d . . .
O2 O 0.86367(13) -0.0017(2) -0.0403(3) 0.0618(6) Uani 1 1 d . . .
N3 N 0.86128(11) 0.5704(3) -0.0085(2) 0.0380(5) Uani 1 1 d . . .
H3A H 0.8675 0.6874 0.0050 0.046 Uiso 1 1 calc R . .
H3B H 0.8126 0.5248 -0.1001 0.046 Uiso 1 1 calc R . .
C3 C 0.92629(12) 0.4612(3) 0.1110(2) 0.0278(5) Uani 1 1 d . . .
O3 O 0.79085(12) 0.2471(2) -0.1617(2) 0.0513(5) Uani 1 1 d . . .

loop_
_atom_site_aniso_label
_atom_site_aniso_U_11
_atom_site_aniso_U_22
_atom_site_aniso_U_33
_atom_site_aniso_U_23
_atom_site_aniso_U_13
_atom_site_aniso_U_12
O1 0.0666(16) 0.0382(13) 0.0594(16) 0.000 0.0128(13) 0.000
C1 0.0315(13) 0.0262(12) 0.0296(12) 0.000 0.0085(10) 0.000
N1 0.0324(11) 0.0250(11) 0.0261(11) 0.000 0.0071(9) 0.000
N2 0.0330(9) 0.0413(10) 0.0314(9) -0.0070(7) 0.0037(7) -0.0036(7)
C2 0.0265(9) 0.0318(10) 0.0249(10) -0.0024(7) 0.0030(8) -0.0024(7)
O2 0.0639(12) 0.0320(9) 0.0640(13) -0.0124(8) -0.0064(9) -0.0078(8)
N3 0.0363(9) 0.0355(9) 0.0328(9) 0.0062(7) 0.0016(7) 0.0064(7)
C3 0.0268(9) 0.0311(10) 0.0236(9) 0.0030(6) 0.0070(7) 0.0033(6)
O3 0.0398(9) 0.0576(11) 0.0357(9) -0.0040(7) -0.0105(7) 0.0008(7)

loop_
_atom_type_symbol
_atom_type_description
_atom_type_scat_dispersion_real
_atom_type_scat_dispersion_imag
_atom_type_scat_source
C C 0.0033 0.0016 'International Tables Vol C Tables 4.2.6.8 and 6.1.1.4'
H H 0.0000 0.0000 'International Tables Vol C Tables 4.2.6.8 and 6.1.1.4'
N N 0.0061 0.0033 'International Tables Vol C Tables 4.2.6.8 and 6.1.1.4'
O O 0.0106 0.0060 'International Tables Vol C Tables 4.2.6.8 and 6.1.1.4'

loop_
_geom_angle_atom_site_label_1
_geom_angle_atom_site_label_2
_geom_angle_atom_site_label_3
_geom_angle
_geom_angle_site_symmetry_1
_geom_angle_site_symmetry_3
C2 C1 C2 119.7(3) 2_755 .
C2 C1 H1A 120.2 2_755 .
C2 C1 H1A 120.2 . .
O1 N1 C3 117.97(11) . .
O1 N1 C3 117.97(11) . 2_755
C3 N1 C3 124.1(2) . 2_755
O2 N2 O3 121.83(17) . .
O2 N2 C2 119.01(17) . .
O3 N2 C2 119.16(18) . .
C1 C2 C3 120.69(18) . .
C1 C2 N2 118.57(19) . .
C3 C2 N2 120.74(16) . .
C3 N3 H3A 120.0 . .
C3 N3 H3B 120.0 . .
H3A N3 H3B 120.0 . .
N3 C3 N1 114.79(18) . .
N3 C3 C2 127.84(17) . .
N1 C3 C2 117.36(16) . .

loop_
_geom_bond_atom_site_label_1
_geom_bond_atom_site_label_2
_geom_bond_distance
_geom_bond_site_symmetry_2
O1 N1 1.308(3) .
C1 C2 1.374(2) 2_755
C1 C2 1.374(2) .
C1 H1A 0.9300 .
N1 C3 1.362(2) .
N1 C3 1.362(2) 2_755
N2 O2 1.214(3) .
N2 O3 1.230(2) .
N2 C2 1.436(2) .
C2 C3 1.421(3) .
N3 C3 1.316(2) .
N3 H3A 0.8600 .
N3 H3B 0.8600 .

loop_
_geom_torsion_atom_site_label_1
_geom_torsion_atom_site_label_2
_geom_torsion_atom_site_label_3
_geom_torsion_atom_site_label_4
_geom_torsion
_geom_torsion_site_symmetry_1
_geom_torsion_site_symmetry_2
_geom_torsion_site_symmetry_3
_geom_torsion_site_symmetry_4
C2 C1 C2 C3 -1.74(13) 2_755 . . .
C2 C1 C2 N2 177.87(19) 2_755 . . .
O2 N2 C2 C1 -2.9(3) . . . .
O3 N2 C2 C1 177.61(17) . . . .
O2 N2 C2 C3 176.73(19) . . . .
O3 N2 C2 C3 -2.8(3) . . . .
O1 N1 C3 N3 -0.93(18) . . . .
C3 N1 C3 N3 179.07(18) 2_755 . . .
O1 N1 C3 C2 178.34(12) . . . .
C3 N1 C3 C2 -1.66(12) 2_755 . . .
C1 C2 C3 N3 -177.42(16) . . . .
N2 C2 C3 N3 3.0(3) . . . .
C1 C2 C3 N1 3.4(2) . . . .
N2 C2 C3 N1 -176.18(14) . . . .
